data_7006890
loop_
_publ_author_name
'Bishop, Peter T.'
'Cowley, Andrew R.'
'Dilworth, Jonathan R.'
'Saunders, Andrew J.'
'Woollard-Shore, John G'

_publ_section_title
;
 Substituent dependence of the reactions of [RuCl2(PPh3)3] with bulky
 aromatic thiols.
;
_journal_issue 10
_journal_name_full 'Dalton transactions (Cambridge, England : 2003)'
_journal_page_first 1267
_journal_page_last 1270
_journal_paper_doi 10.1039/b515244e
_journal_year 2006
_chemical_compound_source
;
synthesis as described
;
_chemical_formula_moiety ' C45 H47 P1 Ru1 S3 '
_chemical_formula_sum 'C45 H47 P Ru S3'
_chemical_formula_weight 816.11
_chemical_name_systematic
;
?
;
_space_group_IT_number 2
_symmetry_cell_setting triclinic
_symmetry_space_group_name_Hall '-P 1'
_symmetry_space_group_name_H-M 'P -1'
_atom_sites_solution_hydrogens geom
_atom_sites_solution_primary direct
_cell_angle_alpha 84.3205(4)
_cell_angle_beta 75.0315(5)
_cell_angle_gamma 89.0985(5)
_cell_formula_units_Z 4
_cell_length_a 12.1363(2)
_cell_length_b 16.9452(2)
_cell_length_c 20.2967(2)
_cell_measurement_reflns_used 66921
_cell_measurement_temperature 150
_cell_measurement_theta_max 28
_cell_measurement_theta_min 5
_cell_volume 4012.42(9)
_computing_cell_refinement
;
KappaCCD software 'DENZO' (Otwinowski & Minor, 1996)
;
_computing_data_collection
;
KappaCCD software 'Collect' (Nonius, 2000)
;
_computing_data_reduction
;
KappaCCD software 'DENZO' (Otwinowski & Minor, 1996)
;
_computing_publication_material
;
CRYSTALS (Watkin et al, 2001)
;
_computing_structure_refinement
;
CRYSTALS (Watkin et al, 2001)
;
_computing_structure_solution 'SIR92 (Giacovazzo et al, 1992)'
_diffrn_ambient_temperature 150
_diffrn_measured_fraction_theta_full 0.998
_diffrn_measured_fraction_theta_max 0.998
_diffrn_measurement_device_type
;
Nonius KappaCCD
;
_diffrn_measurement_method \w
_diffrn_radiation_monochromator graphite
_diffrn_radiation_type 'Mo K\a'
_diffrn_radiation_wavelength 0.71073
_diffrn_reflns_av_R_equivalents 0.057
_diffrn_reflns_limit_h_max 15
_diffrn_reflns_limit_h_min -15
_diffrn_reflns_limit_k_max 21
_diffrn_reflns_limit_k_min -21
_diffrn_reflns_limit_l_max 26
_diffrn_reflns_limit_l_min -26
_diffrn_reflns_number 66921
_diffrn_reflns_theta_full 27.434
_diffrn_reflns_theta_max 27.434
_diffrn_reflns_theta_min 5.088
_diffrn_standards_decay_% 0.00
_diffrn_standards_interval_count 0
_diffrn_standards_interval_time 0
_diffrn_standards_number 0
_exptl_absorpt_coefficient_mu 0.617
_exptl_absorpt_correction_T_max 0.96
_exptl_absorpt_correction_T_min 0.85
_exptl_absorpt_correction_type multi-scan
_exptl_absorpt_process_details
;
Denzo/Scalepack (Otwinowski & Minor, 1996)
;
_exptl_crystal_colour ' black '
_exptl_crystal_density_diffrn 1.351
_exptl_crystal_description ' plate '
_exptl_crystal_F_000 1696
_exptl_crystal_size_max 0.26
_exptl_crystal_size_mid 0.20
_exptl_crystal_size_min 0.06
_refine_diff_density_max 1.49
_refine_diff_density_min -0.91
_refine_ls_extinction_method None
_refine_ls_goodness_of_fit_ref 1.0422
_refine_ls_hydrogen_treatment mixed
_refine_ls_matrix_type full
_refine_ls_number_parameters 918
_refine_ls_number_reflns 13264
_refine_ls_number_restraints 4
_refine_ls_R_factor_all 0.0731
_refine_ls_R_factor_gt 0.0498
_refine_ls_shift/su_max 0.020332
_refine_ls_structure_factor_coef F
_refine_ls_weighting_details
;
Method, part 1, Chebychev polynomial, (Watkin, 1994, Prince, 1982)
[weight] = 1.0/[A~0~*T~0~(x)+A~1~*T~1~(x) ... +A~n-1~]*T~n-1~(x)]
where A~i~ are the Chebychev coefficients listed below and x= Fcalc/Fmax
Method = Robust Weighting (Prince, 1982)
W = [weight] * [1-(deltaF/6*sigmaF)^2^]^2^
A~i~ are:
1.38 0.669 0.958
;
_refine_ls_weighting_scheme calc
_refine_ls_wR_factor_all 0.0712
_refine_ls_wR_factor_gt 0.0579
_refine_ls_wR_factor_ref 0.0579
_reflns_limit_h_max 15
_reflns_limit_h_min -15
_reflns_limit_k_max 21
_reflns_limit_k_min -21
_reflns_limit_l_max 26
_reflns_limit_l_min 0
_reflns_number_gt 13264
_reflns_number_total 18115
_reflns_threshold_expression I>3.00u(I)
_cod_data_source_file b515244e.txt
_cod_data_source_block cpd1
_cod_depositor_comments
;
The following automatic conversions were performed:
'_symmetry_cell_setting' value 'Triclinic' changed to 'triclinic'
according to '/home/saulius/struct/CIF-dictionaries/cif_core.dic'
dictionary named 'cif_core.dic' version 2.4.1 from 2010-06-29.

Automatic conversion script
Id: cif_fix_enum 1527 2010-12-29 10:47:43Z saulius 
;
_cod_original_sg_symbol_H-M 'P -1 '
_cod_original_formula_sum ' C45 H47 P1 Ru1 S3 '
_cod_database_code 7006890

loop_
_symmetry_equiv_pos_as_xyz
x,y,z
-x,-y,-z

loop_
_atom_site_label
_atom_site_type_symbol
_atom_site_fract_x
_atom_site_fract_y
_atom_site_fract_z
_atom_site_U_iso_or_equiv
_atom_site_occupancy
_atom_site_adp_type
_atom_site_refinement_flags_adp
Ru1 Ru -0.10718(2) 0.543288(17) 0.233164(14) 0.0331 1.0000 Uani .
S1 S 0.00660(8) 0.45355(5) 0.26762(5) 0.0374 1.0000 Uani .
C1 C -0.0780(3) 0.4021(2) 0.34409(19) 0.0402 1.0000 Uani .
C2 C -0.0245(4) 0.3554(2) 0.3881(2) 0.0472 1.0000 Uani .
C3 C -0.0943(4) 0.3245(3) 0.4509(2) 0.0528 1.0000 Uani .
C4 C -0.2116(4) 0.3367(3) 0.4697(2) 0.0519 1.0000 Uani .
C5 C -0.2599(4) 0.3793(3) 0.4229(2) 0.0540 1.0000 Uani .
C6 C -0.1936(4) 0.4123(2) 0.35919(18) 0.0420 1.0000 Uani .
C7 C -0.2453(4) 0.4591(4) 0.3082(2) 0.0604 1.0000 Uani U
C8 C 0.1016(4) 0.3407(3) 0.3693(3) 0.0652 1.0000 Uani .
C9 C -0.2840(5) 0.3050(4) 0.5399(2) 0.0749 1.0000 Uani .
S2 S -0.13024(9) 0.64109(6) 0.30117(5) 0.0423 1.0000 Uani .
C10 C -0.2119(4) 0.6110(2) 0.38586(19) 0.0457 1.0000 Uani .
C11 C -0.1527(4) 0.5850(3) 0.4351(2) 0.0519 1.0000 Uani .
C12 C -0.2163(5) 0.5645(3) 0.5028(2) 0.0629 1.0000 Uani .
C13 C -0.3340(5) 0.5685(4) 0.5211(2) 0.0684 1.0000 Uani .
C14 C -0.3900(5) 0.5940(4) 0.4718(3) 0.0723 1.0000 Uani .
C15 C -0.3316(4) 0.6147(3) 0.4039(2) 0.0587 1.0000 Uani .
C16 C -0.0245(4) 0.5809(3) 0.4178(2) 0.0574 1.0000 Uani .
C17 C -0.4000(6) 0.5484(5) 0.5963(3) 0.0982 1.0000 Uani .
C18 C -0.3975(4) 0.6412(4) 0.3526(3) 0.0695 1.0000 Uani .
S3 S -0.18818(8) 0.54111(7) 0.14575(5) 0.0502 1.0000 Uani .
C19 C -0.3277(3) 0.4990(2) 0.16818(18) 0.0356 1.0000 Uani .
C20 C -0.3426(3) 0.4169(2) 0.16703(19) 0.0389 1.0000 Uani .
C21 C -0.4527(3) 0.3877(2) 0.1824(2) 0.0413 1.0000 Uani .
C22 C -0.5479(3) 0.4350(2) 0.1985(3) 0.0501 1.0000 Uani .
C23 C -0.5303(3) 0.5156(2) 0.1980(2) 0.0465 1.0000 Uani .
C24 C -0.4216(3) 0.5489(2) 0.1825(2) 0.0396 1.0000 Uani .
C25 C -0.2431(4) 0.3616(3) 0.1483(3) 0.0656 1.0000 Uani .
C26 C -0.6667(4) 0.3996(4) 0.2137(5) 0.0932 1.0000 Uani .
C27 C -0.4055(4) 0.6375(3) 0.1779(3) 0.0540 1.0000 Uani .
P1 P 0.04675(7) 0.61115(5) 0.15460(4) 0.0281 1.0000 Uani .
C28 C 0.0077(3) 0.6846(2) 0.09241(16) 0.0312 1.0000 Uani .
C29 C -0.0787(3) 0.7378(2) 0.11635(19) 0.0403 1.0000 Uani .
C30 C -0.1123(3) 0.7945(3) 0.0719(2) 0.0455 1.0000 Uani .
C31 C -0.0608(4) 0.7978(3) 0.0022(2) 0.0465 1.0000 Uani .
C32 C 0.0245(4) 0.7452(2) -0.02243(18) 0.0433 1.0000 Uani .
C33 C 0.0593(3) 0.6890(2) 0.02248(18) 0.0388 1.0000 Uani .
C34 C 0.1465(3) 0.5469(2) 0.10133(17) 0.0325 1.0000 Uani .
C35 C 0.1067(3) 0.4863(2) 0.0725(2) 0.0428 1.0000 Uani .
C36 C 0.1809(4) 0.4368(2) 0.0309(2) 0.0474 1.0000 Uani .
C37 C 0.2962(4) 0.4487(3) 0.0181(3) 0.0620 1.0000 Uani .
C38 C 0.3374(4) 0.5083(5) 0.0466(4) 0.0962 1.0000 Uani .
C39 C 0.2625(4) 0.5568(3) 0.0889(3) 0.0689 1.0000 Uani .
C40 C 0.1385(3) 0.66692(19) 0.19230(17) 0.0302 1.0000 Uani .
C41 C 0.1723(3) 0.6315(2) 0.2484(2) 0.0411 1.0000 Uani .
C42 C 0.2427(4) 0.6714(3) 0.2787(2) 0.0502 1.0000 Uani .
C43 C 0.2784(4) 0.7485(3) 0.2530(2) 0.0484 1.0000 Uani .
C44 C 0.2461(4) 0.7839(2) 0.1977(2) 0.0513 1.0000 Uani .
C45 C 0.1769(4) 0.7443(2) 0.1668(2) 0.0431 1.0000 Uani .
Ru2 Ru 0.38892(2) 0.060439(16) 0.242479(14) 0.0315 1.0000 Uani .
S4 S 0.25872(8) -0.03266(5) 0.28579(5) 0.0361 1.0000 Uani .
C46 C 0.2729(3) -0.0598(2) 0.37015(18) 0.0402 1.0000 Uani .
C47 C 0.1844(4) -0.1015(3) 0.4194(2) 0.0528 1.0000 Uani .
C48 C 0.1928(4) -0.1095(3) 0.4870(2) 0.0567 1.0000 Uani .
C49 C 0.2836(4) -0.0779(3) 0.5062(2) 0.0559 1.0000 Uani .
C50 C 0.3710(4) -0.0399(3) 0.4553(2) 0.0517 1.0000 Uani .
C51 C 0.3668(3) -0.0297(2) 0.38659(18) 0.0413 1.0000 Uani .
C52 C 0.4576(4) 0.0113(3) 0.33015(19) 0.0464 1.0000 Uani U
C53 C 0.0830(4) -0.1343(4) 0.4009(3) 0.0678 1.0000 Uani .
C54 C 0.2851(5) -0.0855(5) 0.5811(3) 0.0798 1.0000 Uani .
S5 S 0.33829(9) 0.17373(6) 0.28856(5) 0.0437 1.0000 Uani .
C55 C 0.3478(4) 0.1739(2) 0.3748(2) 0.0495 1.0000 Uani .
C56 C 0.2525(4) 0.1464(3) 0.4277(2) 0.0558 1.0000 Uani .
C57 C 0.2607(5) 0.1468(3) 0.4952(2) 0.0654 1.0000 Uani .
C58 C 0.3580(6) 0.1729(4) 0.5106(3) 0.0729 1.0000 Uani .
C59 C 0.4478(5) 0.2020(4) 0.4577(3) 0.0697 1.0000 Uani .
C60 C 0.4454(5) 0.2036(3) 0.3891(2) 0.0572 1.0000 Uani .
C61 C 0.1434(5) 0.1182(3) 0.4146(3) 0.0650 1.0000 Uani .
C62 C 0.3632(7) 0.1697(5) 0.5855(3) 0.0957 1.0000 Uani .
C63 C 0.5466(5) 0.2349(4) 0.3333(3) 0.0696 1.0000 Uani .
S6 S 0.54740(8) 0.03735(6) 0.16275(5) 0.0419 1.0000 Uani .
C64 C 0.6599(3) -0.0073(2) 0.19351(18) 0.0357 1.0000 Uani .
C65 C 0.6589(3) -0.0900(2) 0.2123(2) 0.0397 1.0000 Uani .
C66 C 0.7504(3) -0.1240(2) 0.2328(2) 0.0423 1.0000 Uani .
C67 C 0.8431(3) -0.0793(3) 0.2366(2) 0.0477 1.0000 Uani .
C68 C 0.8424(3) 0.0020(3) 0.2181(2) 0.0495 1.0000 Uani .
C69 C 0.7526(3) 0.0398(2) 0.1961(2) 0.0418 1.0000 Uani .
C70 C 0.5581(4) -0.1412(3) 0.2124(3) 0.0629 1.0000 Uani .
C71 C 0.9412(4) -0.1176(4) 0.2592(4) 0.0774 1.0000 Uani .
C72 C 0.7571(4) 0.1275(3) 0.1748(3) 0.0580 1.0000 Uani .
P104 P 0.30328(7) 0.10337(5) 0.15177(4) 0.0290 1.0000 Uani .
C73 C 0.3893(3) 0.16773(19) 0.07958(17) 0.0326 1.0000 Uani .
C74 C 0.4661(4) 0.2205(2) 0.0927(2) 0.0434 1.0000 Uani .
C75 C 0.5298(4) 0.2726(3) 0.0395(2) 0.0504 1.0000 Uani .
C76 C 0.5177(4) 0.2719(2) -0.0258(2) 0.0525 1.0000 Uani .
C77 C 0.4425(4) 0.2196(3) -0.0393(2) 0.0521 1.0000 Uani .
C78 C 0.3781(3) 0.1670(2) 0.01331(19) 0.0411 1.0000 Uani .
C79 C 0.2562(3) 0.0259(2) 0.10776(18) 0.0334 1.0000 Uani .
C80 C 0.3391(3) -0.0240(2) 0.0720(2) 0.0406 1.0000 Uani .
C81 C 0.3089(4) -0.0800(2) 0.0343(2) 0.0493 1.0000 Uani .
C82 C 0.1952(4) -0.0883(2) 0.0337(2) 0.0521 1.0000 Uani .
C83 C 0.1131(4) -0.0410(3) 0.0697(3) 0.0531 1.0000 Uani .
C84 C 0.1433(3) 0.0168(2) 0.1067(2) 0.0412 1.0000 Uani .
C85 C 0.1749(3) 0.1619(2) 0.18123(18) 0.0340 1.0000 Uani .
C86 C 0.0923(3) 0.1314(2) 0.2397(2) 0.0425 1.0000 Uani .
C87 C -0.0038(3) 0.1756(3) 0.2664(2) 0.0484 1.0000 Uani .
C88 C -0.0190(3) 0.2497(2) 0.2353(2) 0.0459 1.0000 Uani .
C89 C 0.0623(4) 0.2804(2) 0.1780(2) 0.0449 1.0000 Uani .
C90 C 0.1591(3) 0.2370(2) 0.15034(19) 0.0384 1.0000 Uani .
H1 H -0.290(5) 0.507(3) 0.326(3) 0.063(6) 1.0000 Uiso U
H2 H -0.245(4) 0.437(3) 0.276(3) 0.048(6) 1.0000 Uiso U
H3 H 0.483(4) 0.064(3) 0.335(2) 0.043(5) 1.0000 Uiso U
H4 H 0.510(4) -0.029(3) 0.305(3) 0.053(5) 1.0000 Uiso U
H31 H -0.0589 0.2921 0.4838 0.0646 1.0000 Uiso .
H51 H -0.3444 0.3869 0.4348 0.0627 1.0000 Uiso .
H81 H 0.1222 0.3064 0.4073 0.0791 1.0000 Uiso .
H82 H 0.1438 0.3924 0.3618 0.0791 1.0000 Uiso .
H83 H 0.1229 0.3134 0.3264 0.0791 1.0000 Uiso .
H91 H -0.2344 0.2759 0.5664 0.0853 1.0000 Uiso .
H92 H -0.3215 0.3501 0.5650 0.0853 1.0000 Uiso .
H93 H -0.3437 0.2680 0.5344 0.0853 1.0000 Uiso .
H121 H -0.1756 0.5467 0.5385 0.0749 1.0000 Uiso .
H141 H -0.4750 0.5976 0.4853 0.0815 1.0000 Uiso .
H161 H 0.0002 0.5611 0.4597 0.0704 1.0000 Uiso .
H162 H 0.0087 0.6350 0.4004 0.0704 1.0000 Uiso .
H163 H 0.0027 0.5439 0.3816 0.0704 1.0000 Uiso .
H171 H -0.4837 0.5542 0.6007 0.1106 1.0000 Uiso .
H172 H -0.3756 0.5854 0.6254 0.1106 1.0000 Uiso .
H173 H -0.3837 0.4926 0.6118 0.1106 1.0000 Uiso .
H181 H -0.4809 0.6395 0.3758 0.0791 1.0000 Uiso .
H182 H -0.3742 0.6966 0.3327 0.0791 1.0000 Uiso .
H183 H -0.3813 0.6051 0.3152 0.0791 1.0000 Uiso .
H211 H -0.4642 0.3294 0.1819 0.0508 1.0000 Uiso .
H231 H -0.5980 0.5510 0.2091 0.0560 1.0000 Uiso .
H251 H -0.2722 0.3062 0.1506 0.0827 1.0000 Uiso .
H252 H -0.1945 0.3637 0.1811 0.0827 1.0000 Uiso .
H253 H -0.1966 0.3783 0.1007 0.0827 1.0000 Uiso .
H261 H -0.7244 0.4424 0.2242 0.1087 1.0000 Uiso .
H262 H -0.6785 0.3588 0.2540 0.1087 1.0000 Uiso .
H263 H -0.6756 0.3742 0.1729 0.1087 1.0000 Uiso .
H271 H -0.4817 0.6634 0.1898 0.0671 1.0000 Uiso .
H272 H -0.3609 0.6504 0.2106 0.0671 1.0000 Uiso .
H273 H -0.3632 0.6574 0.1301 0.0671 1.0000 Uiso .
H291 H -0.1171 0.7348 0.1665 0.0469 1.0000 Uiso .
H301 H -0.1734 0.8330 0.0899 0.0544 1.0000 Uiso .
H311 H -0.0854 0.8383 -0.0303 0.0571 1.0000 Uiso .
H321 H 0.0614 0.7476 -0.0727 0.0515 1.0000 Uiso .
H331 H 0.1218 0.6515 0.0044 0.0457 1.0000 Uiso .
H351 H 0.0225 0.4777 0.0816 0.0507 1.0000 Uiso .
H361 H 0.1502 0.3932 0.0108 0.0554 1.0000 Uiso .
H371 H 0.3503 0.4141 -0.0120 0.0742 1.0000 Uiso .
H381 H 0.4216 0.5170 0.0370 0.1180 1.0000 Uiso .
H391 H 0.2936 0.5991 0.1104 0.0831 1.0000 Uiso .
H411 H 0.1456 0.5764 0.2673 0.0508 1.0000 Uiso .
H421 H 0.2673 0.6449 0.3187 0.0626 1.0000 Uiso .
H431 H 0.3278 0.7779 0.2750 0.0597 1.0000 Uiso .
H441 H 0.2727 0.8392 0.1792 0.0625 1.0000 Uiso .
H451 H 0.1544 0.7710 0.1261 0.0524 1.0000 Uiso .
H481 H 0.1312 -0.1390 0.5231 0.0646 1.0000 Uiso .
H501 H 0.4387 -0.0194 0.4680 0.0615 1.0000 Uiso .
H531 H 0.0303 -0.1616 0.4429 0.0790 1.0000 Uiso .
H532 H 0.1094 -0.1731 0.3662 0.0790 1.0000 Uiso .
H533 H 0.0420 -0.0900 0.3814 0.0790 1.0000 Uiso .
H541 H 0.2150 -0.1145 0.6092 0.0939 1.0000 Uiso .
H542 H 0.3542 -0.1155 0.5867 0.0939 1.0000 Uiso .
H543 H 0.2871 -0.0314 0.5966 0.0939 1.0000 Uiso .
H571 H 0.1941 0.1275 0.5336 0.0756 1.0000 Uiso .
H591 H 0.5171 0.2226 0.4687 0.0861 1.0000 Uiso .
H611 H 0.0876 0.1015 0.4593 0.0742 1.0000 Uiso .
H612 H 0.1105 0.1623 0.3895 0.0742 1.0000 Uiso .
H613 H 0.1599 0.0722 0.3864 0.0742 1.0000 Uiso .
H621 H 0.4388 0.1906 0.5874 0.1166 1.0000 Uiso .
H622 H 0.3010 0.2028 0.6113 0.1166 1.0000 Uiso .
H623 H 0.3534 0.1135 0.6066 0.1166 1.0000 Uiso .
H631 H 0.6067 0.2531 0.3542 0.0856 1.0000 Uiso .
H632 H 0.5227 0.2804 0.3051 0.0856 1.0000 Uiso .
H633 H 0.5777 0.1919 0.3035 0.0856 1.0000 Uiso .
H661 H 0.7499 -0.1826 0.2454 0.0497 1.0000 Uiso .
H681 H 0.9087 0.0349 0.2205 0.0588 1.0000 Uiso .
H701 H 0.5731 -0.1975 0.2270 0.0798 1.0000 Uiso .
H702 H 0.4883 -0.1225 0.2450 0.0798 1.0000 Uiso .
H703 H 0.5462 -0.1373 0.1652 0.0798 1.0000 Uiso .
H711 H 0.9994 -0.0763 0.2587 0.0943 1.0000 Uiso .
H712 H 0.9131 -0.1443 0.3068 0.0943 1.0000 Uiso .
H713 H 0.9765 -0.1578 0.2274 0.0943 1.0000 Uiso .
H721 H 0.8294 0.1504 0.1802 0.0687 1.0000 Uiso .
H722 H 0.6903 0.1535 0.2042 0.0687 1.0000 Uiso .
H723 H 0.7548 0.1369 0.1257 0.0687 1.0000 Uiso .
H741 H 0.4756 0.2209 0.1401 0.0519 1.0000 Uiso .
H751 H 0.5844 0.3108 0.0491 0.0588 1.0000 Uiso .
H761 H 0.5636 0.3094 -0.0637 0.0574 1.0000 Uiso .
H771 H 0.4339 0.2194 -0.0870 0.0611 1.0000 Uiso .
H781 H 0.3239 0.1288 0.0033 0.0490 1.0000 Uiso .
H801 H 0.4203 -0.0191 0.0737 0.0499 1.0000 Uiso .
H811 H 0.3685 -0.1143 0.0077 0.0604 1.0000 Uiso .
H821 H 0.1732 -0.1290 0.0069 0.0661 1.0000 Uiso .
H831 H 0.0316 -0.0479 0.0696 0.0671 1.0000 Uiso .
H841 H 0.0834 0.0516 0.1324 0.0497 1.0000 Uiso .
H861 H 0.1024 0.0777 0.2624 0.0488 1.0000 Uiso .
H871 H -0.0622 0.1535 0.3083 0.0565 1.0000 Uiso .
H881 H -0.0886 0.2810 0.2542 0.0559 1.0000 Uiso .
H891 H 0.0519 0.3344 0.1559 0.0540 1.0000 Uiso .
H901 H 0.2171 0.2597 0.1085 0.0459 1.0000 Uiso .

loop_
_atom_site_aniso_label
_atom_site_aniso_U_11
_atom_site_aniso_U_22
_atom_site_aniso_U_33
_atom_site_aniso_U_23
_atom_site_aniso_U_13
_atom_site_aniso_U_12
Ru1 0.02784(14) 0.03854(15) 0.03175(14) -0.00235(10) -0.00536(10) -0.00806(10)
S1 0.0392(4) 0.0315(4) 0.0398(4) 0.0008(3) -0.0085(4) -0.0043(3)
C1 0.052(2) 0.0350(18) 0.0351(18) -0.0005(14) -0.0143(16) -0.0105(15)
C2 0.057(2) 0.042(2) 0.047(2) 0.0019(17) -0.0231(19) -0.0078(17)
C3 0.071(3) 0.047(2) 0.043(2) 0.0060(18) -0.024(2) -0.002(2)
C4 0.070(3) 0.050(2) 0.0331(19) 0.0012(16) -0.0106(18) -0.001(2)
C5 0.055(2) 0.067(3) 0.035(2) 0.0016(18) -0.0048(18) 0.003(2)
C6 0.055(2) 0.043(2) 0.0274(16) -0.0043(14) -0.0100(15) 0.0031(17)
C7 0.060(3) 0.090(4) 0.030(2) -0.004(2) -0.0108(19) 0.019(3)
C8 0.055(3) 0.075(3) 0.067(3) 0.018(3) -0.028(2) -0.007(2)
C9 0.085(4) 0.091(4) 0.037(2) 0.008(2) -0.001(2) 0.014(3)
S2 0.0491(5) 0.0382(5) 0.0337(4) -0.0018(3) -0.0008(4) 0.0038(4)
C10 0.056(2) 0.045(2) 0.0304(17) -0.0049(15) -0.0009(16) 0.0014(17)
C11 0.068(3) 0.046(2) 0.041(2) -0.0089(17) -0.0112(19) -0.0018(19)
C12 0.089(4) 0.062(3) 0.036(2) -0.0024(19) -0.014(2) -0.004(3)
C13 0.077(3) 0.082(4) 0.034(2) 0.001(2) 0.005(2) -0.004(3)
C14 0.065(3) 0.096(4) 0.044(3) 0.002(3) 0.006(2) 0.006(3)
C15 0.060(3) 0.062(3) 0.045(2) 0.001(2) -0.001(2) 0.006(2)
C16 0.067(3) 0.062(3) 0.046(2) -0.010(2) -0.020(2) 0.000(2)
C17 0.098(5) 0.135(6) 0.043(3) 0.002(3) 0.011(3) -0.007(4)
C18 0.054(3) 0.089(4) 0.055(3) 0.006(3) 0.000(2) 0.016(3)
S3 0.0333(5) 0.0723(7) 0.0457(5) -0.0042(5) -0.0109(4) -0.0172(4)
C19 0.0316(16) 0.045(2) 0.0320(17) -0.0045(14) -0.0101(13) -0.0064(14)
C20 0.0360(18) 0.045(2) 0.0390(19) -0.0139(16) -0.0126(14) 0.0041(15)
C21 0.044(2) 0.0348(18) 0.048(2) -0.0015(15) -0.0183(16) -0.0045(15)
C22 0.0339(19) 0.043(2) 0.072(3) 0.0092(19) -0.0154(18) -0.0102(15)
C23 0.0347(18) 0.0388(19) 0.066(3) 0.0010(18) -0.0163(18) 0.0049(15)
C24 0.045(2) 0.0358(18) 0.0408(19) 0.0027(15) -0.0188(16) -0.0046(15)
C25 0.051(2) 0.074(3) 0.082(4) -0.043(3) -0.023(2) 0.023(2)
C26 0.035(2) 0.062(3) 0.175(7) 0.006(4) -0.019(3) -0.015(2)
C27 0.064(3) 0.035(2) 0.068(3) 0.0086(19) -0.033(2) -0.0020(18)
P1 0.0262(4) 0.0290(4) 0.0278(4) 0.0009(3) -0.0059(3) -0.0050(3)
C28 0.0284(15) 0.0353(16) 0.0285(15) 0.0000(12) -0.0055(12) -0.0062(12)
C29 0.0395(19) 0.044(2) 0.0337(17) 0.0026(14) -0.0055(14) 0.0032(15)
C30 0.041(2) 0.050(2) 0.045(2) 0.0006(17) -0.0127(16) 0.0090(16)
C31 0.051(2) 0.049(2) 0.043(2) 0.0056(17) -0.0216(17) -0.0008(17)
C32 0.054(2) 0.046(2) 0.0286(16) 0.0005(14) -0.0103(15) -0.0030(17)
C33 0.0417(19) 0.0419(19) 0.0306(17) 0.0001(14) -0.0066(14) -0.0014(15)
C34 0.0351(17) 0.0295(16) 0.0310(16) 0.0008(13) -0.0064(13) -0.0021(13)
C35 0.045(2) 0.042(2) 0.0400(19) -0.0075(16) -0.0062(16) -0.0066(16)
C36 0.065(3) 0.040(2) 0.0338(19) -0.0066(16) -0.0046(17) -0.0038(18)
C37 0.061(3) 0.067(3) 0.057(3) -0.025(2) -0.008(2) 0.017(2)
C38 0.039(3) 0.128(6) 0.128(6) -0.082(5) -0.008(3) 0.013(3)
C39 0.034(2) 0.079(3) 0.094(4) -0.050(3) -0.003(2) -0.001(2)
C40 0.0271(15) 0.0287(16) 0.0328(16) -0.0035(13) -0.0039(12) -0.0027(12)
C41 0.0418(19) 0.0388(19) 0.046(2) 0.0019(16) -0.0192(16) -0.0132(15)
C42 0.048(2) 0.053(2) 0.056(2) -0.0005(19) -0.0254(19) -0.0092(18)
C43 0.045(2) 0.047(2) 0.057(2) -0.0124(18) -0.0169(18) -0.0130(17)
C44 0.057(2) 0.037(2) 0.062(3) -0.0034(18) -0.019(2) -0.0167(17)
C45 0.050(2) 0.0343(19) 0.047(2) 0.0008(16) -0.0169(17) -0.0115(15)
Ru2 0.03368(14) 0.03070(14) 0.03184(14) -0.00455(10) -0.01093(10) 0.00318(10)
S4 0.0381(4) 0.0349(4) 0.0349(4) 0.0044(3) -0.0112(3) -0.0023(3)
C46 0.0381(18) 0.045(2) 0.0325(17) 0.0070(15) -0.0045(14) 0.0060(15)
C47 0.039(2) 0.067(3) 0.048(2) 0.014(2) -0.0094(17) -0.0032(18)
C48 0.042(2) 0.081(3) 0.038(2) 0.016(2) -0.0027(17) -0.004(2)
C49 0.049(2) 0.078(3) 0.0340(19) 0.0115(19) -0.0064(17) 0.002(2)
C50 0.046(2) 0.074(3) 0.0337(19) -0.0019(19) -0.0087(16) -0.004(2)
C51 0.044(2) 0.044(2) 0.0313(17) 0.0022(15) -0.0045(15) 0.0003(16)
C52 0.052(2) 0.053(2) 0.0305(18) -0.0053(16) -0.0035(16) -0.0162(19)
C53 0.045(2) 0.099(4) 0.054(3) 0.014(3) -0.009(2) -0.014(2)
C54 0.061(3) 0.134(6) 0.040(2) 0.007(3) -0.010(2) -0.006(3)
S5 0.0629(6) 0.0347(4) 0.0346(4) -0.0057(3) -0.0141(4) 0.0046(4)
C55 0.076(3) 0.040(2) 0.0332(18) -0.0096(15) -0.0141(18) 0.0139(19)
C56 0.072(3) 0.055(3) 0.038(2) -0.0119(18) -0.008(2) 0.015(2)
C57 0.084(4) 0.070(3) 0.035(2) -0.008(2) -0.002(2) 0.015(3)
C58 0.099(4) 0.078(4) 0.042(2) -0.011(2) -0.019(3) 0.018(3)
C59 0.093(4) 0.073(3) 0.049(3) -0.017(2) -0.026(3) 0.007(3)
C60 0.085(3) 0.050(2) 0.041(2) -0.0097(18) -0.022(2) 0.005(2)
C61 0.066(3) 0.074(3) 0.045(2) -0.008(2) 0.003(2) 0.011(2)
C62 0.131(6) 0.118(6) 0.042(3) -0.023(3) -0.026(3) 0.021(5)
C63 0.084(4) 0.075(4) 0.055(3) -0.005(2) -0.027(3) -0.018(3)
S6 0.0356(4) 0.0488(5) 0.0445(5) -0.0072(4) -0.0152(4) 0.0051(4)
C64 0.0308(16) 0.0433(19) 0.0334(17) -0.0078(14) -0.0078(13) 0.0023(14)
C65 0.0334(17) 0.045(2) 0.043(2) -0.0156(16) -0.0093(15) 0.0051(14)
C66 0.0385(19) 0.043(2) 0.043(2) -0.0093(16) -0.0043(15) 0.0086(15)
C67 0.0350(19) 0.062(3) 0.046(2) -0.0026(18) -0.0121(16) 0.0069(17)
C68 0.0294(18) 0.066(3) 0.051(2) -0.0003(19) -0.0086(16) -0.0112(17)
C69 0.0382(19) 0.044(2) 0.0399(19) 0.0006(16) -0.0061(15) -0.0057(15)
C70 0.057(3) 0.039(2) 0.103(4) -0.022(2) -0.034(3) -0.0033(19)
C71 0.047(3) 0.091(4) 0.097(4) 0.011(3) -0.033(3) 0.005(3)
C72 0.050(2) 0.056(3) 0.066(3) 0.009(2) -0.016(2) -0.018(2)
P104 0.0306(4) 0.0277(4) 0.0277(4) 0.0013(3) -0.0070(3) -0.0006(3)
C73 0.0361(17) 0.0286(15) 0.0319(16) -0.0003(12) -0.0077(13) 0.0022(13)
C74 0.053(2) 0.0389(19) 0.0374(18) 0.0035(15) -0.0129(16) -0.0113(16)
C75 0.053(2) 0.043(2) 0.051(2) 0.0044(17) -0.0084(19) -0.0127(18)
C76 0.061(3) 0.042(2) 0.041(2) 0.0112(17) 0.0062(18) -0.0019(18)
C77 0.075(3) 0.047(2) 0.0303(18) 0.0066(16) -0.0111(18) 0.002(2)
C78 0.049(2) 0.0402(19) 0.0337(18) 0.0003(15) -0.0108(15) 0.0021(16)
C79 0.0415(18) 0.0274(16) 0.0330(17) 0.0008(13) -0.0139(14) -0.0015(13)
C80 0.048(2) 0.0330(18) 0.044(2) -0.0054(15) -0.0168(16) 0.0054(15)
C81 0.069(3) 0.037(2) 0.046(2) -0.0091(17) -0.019(2) 0.0062(18)
C82 0.077(3) 0.034(2) 0.054(2) -0.0060(17) -0.031(2) -0.0081(19)
C83 0.053(2) 0.047(2) 0.068(3) -0.008(2) -0.029(2) -0.0074(18)
C84 0.0375(18) 0.0390(19) 0.048(2) -0.0068(16) -0.0112(16) -0.0020(14)
C85 0.0364(17) 0.0323(17) 0.0343(17) -0.0054(13) -0.0106(14) 0.0011(13)
C86 0.0333(18) 0.043(2) 0.045(2) 0.0044(16) -0.0036(15) 0.0023(15)
C87 0.0378(19) 0.057(2) 0.046(2) -0.0023(18) -0.0050(16) 0.0052(17)
C88 0.044(2) 0.044(2) 0.051(2) -0.0135(17) -0.0134(17) 0.0112(16)
C89 0.056(2) 0.0320(18) 0.047(2) -0.0087(16) -0.0124(18) 0.0115(16)
C90 0.045(2) 0.0338(18) 0.0358(18) -0.0040(14) -0.0096(15) 0.0021(14)

loop_
_atom_type_symbol
_atom_type_scat_dispersion_real
_atom_type_scat_dispersion_imag
_atom_type_scat_Cromer_Mann_a1
_atom_type_scat_Cromer_Mann_b1
_atom_type_scat_Cromer_Mann_a2
_atom_type_scat_Cromer_Mann_b2
_atom_type_scat_Cromer_Mann_a3
_atom_type_scat_Cromer_Mann_b3
_atom_type_scat_Cromer_Mann_a4
_atom_type_scat_Cromer_Mann_b4
_atom_type_scat_Cromer_Mann_c
_atom_type_scat_source
'C ' 0.0033 0.0016 2.3100 20.8439 1.0200 10.2075 1.5886 0.5687 0.8650 51.6512 0.2156 International_Tables_Vol_IV_Table_2.2B
'H ' 0.0000 0.0000 0.4930 10.5109 0.3229 26.1257 0.1402 3.1424 0.0408 57.7998 0.0030 International_Tables_Vol_IV_Table_2.2B
'P ' 0.1023 0.0942 6.4345 1.9067 4.1791 27.1570 1.7800 0.5260 1.4908 68.1645 1.1149 International_Tables_Vol_IV_Table_2.2B
'Ru ' -1.2594 0.8363 19.2674 0.8085 12.9182 8.4347 4.8634 24.7997 1.5676 94.2928 5.3787 International_Tables_Vol_IV_Table_2.2B
'S ' 0.1246 0.1234 6.9053 1.4679 5.2034 22.2151 1.4379 0.2536 1.5863 56.1720 0.8669 International_Tables_Vol_IV_Table_2.2B

loop_
_geom_angle_atom_site_label_1
_geom_angle_site_symmetry_1
_geom_angle_atom_site_label_2
_geom_angle_site_symmetry_2
_geom_angle_atom_site_label_3
_geom_angle_site_symmetry_3
_geom_angle
_geom_angle_publ_flag
S1 . Ru1 . C7 . 80.69(13) yes
S1 . Ru1 . S2 . 108.25(4) yes
C7 . Ru1 . S2 . 95.32(15) yes
S1 . Ru1 . S3 . 127.98(4) yes
C7 . Ru1 . S3 . 93.83(12) yes
S2 . Ru1 . S3 . 123.77(4) yes
S1 . Ru1 . P1 . 92.37(3) yes
C7 . Ru1 . P1 . 171.75(14) yes
S2 . Ru1 . P1 . 91.07(3) yes
S3 . Ru1 . P1 . 86.91(3) yes
Ru1 . S1 . C1 . 105.78(14) yes
S1 . C1 . C2 . 119.6(3) yes
S1 . C1 . C6 . 117.9(3) yes
C2 . C1 . C6 . 122.4(4) yes
C1 . C2 . C3 . 116.6(4) yes
C1 . C2 . C8 . 122.1(4) yes
C3 . C2 . C8 . 121.3(4) yes
C2 . C3 . C4 . 122.6(4) yes
C2 . C3 . H31 . 118.687 no
C4 . C3 . H31 . 118.687 no
C3 . C4 . C5 . 118.1(4) yes
C3 . C4 . C9 . 121.0(4) yes
C5 . C4 . C9 . 120.9(4) yes
C4 . C5 . C6 . 121.7(4) yes
C4 . C5 . H51 . 119.165 no
C6 . C5 . H51 . 119.164 no
C1 . C6 . C5 . 118.4(4) yes
C1 . C6 . C7 . 119.5(4) yes
C5 . C6 . C7 . 122.1(4) yes
Ru1 . C7 . C6 . 109.9(3) yes
Ru1 . C7 . H1 . 90(3) no
C6 . C7 . H1 . 114(3) no
Ru1 . C7 . H2 . 86(4) no
C6 . C7 . H2 . 114(4) no
H1 . C7 . H2 . 130(5) no
C2 . C8 . H81 . 109.467 no
C2 . C8 . H82 . 109.467 no
H81 . C8 . H82 . 109.475 no
C2 . C8 . H83 . 109.467 no
H81 . C8 . H83 . 109.475 no
H82 . C8 . H83 . 109.476 no
C4 . C9 . H91 . 109.466 no
C4 . C9 . H92 . 109.467 no
H91 . C9 . H92 . 109.476 no
C4 . C9 . H93 . 109.466 no
H91 . C9 . H93 . 109.475 no
H92 . C9 . H93 . 109.476 no
Ru1 . S2 . C10 . 112.48(14) yes
S2 . C10 . C11 . 117.8(3) yes
S2 . C10 . C15 . 121.4(3) yes
C11 . C10 . C15 . 120.8(4) yes
C10 . C11 . C12 . 118.2(4) yes
C10 . C11 . C16 . 122.2(4) yes
C12 . C11 . C16 . 119.6(4) yes
C11 . C12 . C13 . 121.5(5) yes
C11 . C12 . H121 . 119.251 no
C13 . C12 . H121 . 119.251 no
C12 . C13 . C14 . 119.1(4) yes
C12 . C13 . C17 . 119.8(5) yes
C14 . C13 . C17 . 121.0(5) yes
C13 . C14 . C15 . 122.0(5) yes
C13 . C14 . H141 . 119.014 no
C15 . C14 . H141 . 119.014 no
C10 . C15 . C14 . 118.4(5) yes
C10 . C15 . C18 . 122.2(4) yes
C14 . C15 . C18 . 119.4(5) yes
C11 . C16 . H161 . 109.467 no
C11 . C16 . H162 . 109.467 no
H161 . C16 . H162 . 109.476 no
C11 . C16 . H163 . 109.466 no
H161 . C16 . H163 . 109.475 no
H162 . C16 . H163 . 109.476 no
C13 . C17 . H171 . 109.467 no
C13 . C17 . H172 . 109.467 no
H171 . C17 . H172 . 109.476 no
C13 . C17 . H173 . 109.467 no
H171 . C17 . H173 . 109.476 no
H172 . C17 . H173 . 109.476 no
C15 . C18 . H181 . 109.467 no
C15 . C18 . H182 . 109.467 no
H181 . C18 . H182 . 109.476 no
C15 . C18 . H183 . 109.467 no
H181 . C18 . H183 . 109.475 no
H182 . C18 . H183 . 109.476 no
Ru1 . S3 . C19 . 114.91(13) yes
S3 . C19 . C20 . 120.1(3) yes
S3 . C19 . C24 . 119.1(3) yes
C20 . C19 . C24 . 120.7(3) yes
C19 . C20 . C21 . 117.8(3) yes
C19 . C20 . C25 . 122.3(4) yes
C21 . C20 . C25 . 119.9(4) yes
C20 . C21 . C22 . 123.1(4) yes
C20 . C21 . H211 . 118.434 no
C22 . C21 . H211 . 118.434 no
C21 . C22 . C23 . 117.6(3) yes
C21 . C22 . C26 . 120.7(4) yes
C23 . C22 . C26 . 121.6(4) yes
C22 . C23 . C24 . 122.1(4) yes
C22 . C23 . H231 . 118.958 no
C24 . C23 . H231 . 118.958 no
C19 . C24 . C23 . 118.7(3) yes
C19 . C24 . C27 . 120.6(3) yes
C23 . C24 . C27 . 120.6(4) yes
C20 . C25 . H251 . 109.466 no
C20 . C25 . H252 . 109.467 no
H251 . C25 . H252 . 109.476 no
C20 . C25 . H253 . 109.467 no
H251 . C25 . H253 . 109.475 no
H252 . C25 . H253 . 109.476 no
C22 . C26 . H261 . 109.466 no
C22 . C26 . H262 . 109.466 no
H261 . C26 . H262 . 109.475 no
C22 . C26 . H263 . 109.467 no
H261 . C26 . H263 . 109.476 no
H262 . C26 . H263 . 109.476 no
C24 . C27 . H271 . 109.466 no
C24 . C27 . H272 . 109.467 no
H271 . C27 . H272 . 109.476 no
C24 . C27 . H273 . 109.467 no
H271 . C27 . H273 . 109.476 no
H272 . C27 . H273 . 109.476 no
Ru1 . P1 . C28 . 115.24(10) yes
Ru1 . P1 . C34 . 114.11(11) yes
C28 . P1 . C34 . 103.70(15) yes
Ru1 . P1 . C40 . 115.44(11) yes
C28 . P1 . C40 . 103.55(15) yes
C34 . P1 . C40 . 103.26(15) yes
P1 . C28 . C29 . 118.3(2) yes
P1 . C28 . C33 . 122.9(3) yes
C29 . C28 . C33 . 118.8(3) yes
C28 . C29 . C30 . 121.0(3) yes
C28 . C29 . H291 . 119.497 no
C30 . C29 . H291 . 119.497 no
C29 . C30 . C31 . 119.7(4) yes
C29 . C30 . H301 . 120.162 no
C31 . C30 . H301 . 120.162 no
C30 . C31 . C32 . 120.0(4) yes
C30 . C31 . H311 . 119.994 no
C32 . C31 . H311 . 119.994 no
C31 . C32 . C33 . 120.2(3) yes
C31 . C32 . H321 . 119.888 no
C33 . C32 . H321 . 119.888 no
C28 . C33 . C32 . 120.3(3) yes
C28 . C33 . H331 . 119.860 no
C32 . C33 . H331 . 119.860 no
P1 . C34 . C35 . 120.5(3) yes
P1 . C34 . C39 . 121.5(3) yes
C35 . C34 . C39 . 118.1(4) yes
C34 . C35 . C36 . 121.7(4) yes
C34 . C35 . H351 . 119.128 no
C36 . C35 . H351 . 119.127 no
C35 . C36 . C37 . 119.2(4) yes
C35 . C36 . H361 . 120.376 no
C37 . C36 . H361 . 120.376 no
C36 . C37 . C38 . 119.9(4) yes
C36 . C37 . H371 . 120.061 no
C38 . C37 . H371 . 120.061 no
C37 . C38 . C39 . 120.5(5) yes
C37 . C38 . H381 . 119.763 no
C39 . C38 . H381 . 119.763 no
C34 . C39 . C38 . 120.6(4) yes
C34 . C39 . H391 . 119.716 no
C38 . C39 . H391 . 119.716 no
P1 . C40 . C41 . 118.9(2) yes
P1 . C40 . C45 . 122.8(3) yes
C41 . C40 . C45 . 118.3(3) yes
C40 . C41 . C42 . 121.1(3) yes
C40 . C41 . H411 . 119.435 no
C42 . C41 . H411 . 119.435 no
C41 . C42 . C43 . 119.5(4) yes
C41 . C42 . H421 . 120.271 no
C43 . C42 . H421 . 120.271 no
C42 . C43 . C44 . 120.0(4) yes
C42 . C43 . H431 . 120.005 no
C44 . C43 . H431 . 120.005 no
C43 . C44 . C45 . 120.9(4) yes
C43 . C44 . H441 . 119.574 no
C45 . C44 . H441 . 119.574 no
C40 . C45 . C44 . 120.3(4) yes
C40 . C45 . H451 . 119.851 no
C44 . C45 . H451 . 119.851 no
S4 . Ru2 . C52 . 82.13(10) yes
S4 . Ru2 . S5 . 111.14(4) yes
C52 . Ru2 . S5 . 92.70(12) yes
S4 . Ru2 . S6 . 121.56(4) yes
C52 . Ru2 . S6 . 94.37(11) yes
S5 . Ru2 . S6 . 127.30(4) yes
S4 . Ru2 . P104 . 92.73(3) yes
C52 . Ru2 . P104 . 174.83(10) yes
S5 . Ru2 . P104 . 89.64(3) yes
S6 . Ru2 . P104 . 87.86(3) yes
Ru2 . S4 . C46 . 104.76(13) yes
S4 . C46 . C47 . 120.2(3) yes
S4 . C46 . C51 . 116.9(3) yes
C47 . C46 . C51 . 122.4(4) yes
C46 . C47 . C48 . 117.1(4) yes
C46 . C47 . C53 . 121.9(4) yes
C48 . C47 . C53 . 120.9(4) yes
C47 . C48 . C49 . 122.4(4) yes
C47 . C48 . H481 . 118.799 no
C49 . C48 . H481 . 118.798 no
C48 . C49 . C50 . 118.2(4) yes
C48 . C49 . C54 . 119.8(4) yes
C50 . C49 . C54 . 121.9(5) yes
C49 . C50 . C51 . 121.8(4) yes
C49 . C50 . H501 . 119.096 no
C51 . C50 . H501 . 119.096 no
C46 . C51 . C50 . 118.0(3) yes
C46 . C51 . C52 . 118.1(3) yes
C50 . C51 . C52 . 123.9(4) yes
Ru2 . C52 . C51 . 111.5(3) yes
Ru2 . C52 . H3 . 90(3) no
C51 . C52 . H3 . 119(3) no
Ru2 . C52 . H4 . 97(3) no
C51 . C52 . H4 . 110(3) no
H3 . C52 . H4 . 123(4) no
C47 . C53 . H531 . 109.466 no
C47 . C53 . H532 . 109.467 no
H531 . C53 . H532 . 109.476 no
C47 . C53 . H533 . 109.466 no
H531 . C53 . H533 . 109.476 no
H532 . C53 . H533 . 109.476 no
C49 . C54 . H541 . 109.467 no
C49 . C54 . H542 . 109.467 no
H541 . C54 . H542 . 109.476 no
C49 . C54 . H543 . 109.466 no
H541 . C54 . H543 . 109.476 no
H542 . C54 . H543 . 109.476 no
Ru2 . S5 . C55 . 114.67(14) yes
S5 . C55 . C56 . 117.9(4) yes
S5 . C55 . C60 . 120.8(3) yes
C56 . C55 . C60 . 121.3(4) yes
C55 . C56 . C57 . 117.5(5) yes
C55 . C56 . C61 . 123.0(4) yes
C57 . C56 . C61 . 119.5(5) yes
C56 . C57 . C58 . 122.2(5) yes
C56 . C57 . H571 . 118.878 no
C58 . C57 . H571 . 118.878 no
C57 . C58 . C59 . 118.7(5) yes
C57 . C58 . C62 . 119.9(6) yes
C59 . C58 . C62 . 121.4(6) yes
C58 . C59 . C60 . 122.1(6) yes
C58 . C59 . H591 . 118.944 no
C60 . C59 . H591 . 118.944 no
C55 . C60 . C59 . 118.1(5) yes
C55 . C60 . C63 . 122.0(4) yes
C59 . C60 . C63 . 119.9(5) yes
C56 . C61 . H611 . 109.467 no
C56 . C61 . H612 . 109.467 no
H611 . C61 . H612 . 109.476 no
C56 . C61 . H613 . 109.467 no
H611 . C61 . H613 . 109.476 no
H612 . C61 . H613 . 109.476 no
C58 . C62 . H621 . 109.467 no
C58 . C62 . H622 . 109.467 no
H621 . C62 . H622 . 109.475 no
C58 . C62 . H623 . 109.467 no
H621 . C62 . H623 . 109.476 no
H622 . C62 . H623 . 109.476 no
C60 . C63 . H631 . 109.467 no
C60 . C63 . H632 . 109.467 no
H631 . C63 . H632 . 109.476 no
C60 . C63 . H633 . 109.467 no
H631 . C63 . H633 . 109.476 no
H632 . C63 . H633 . 109.476 no
Ru2 . S6 . C64 . 115.77(12) yes
S6 . C64 . C65 . 120.4(3) yes
S6 . C64 . C69 . 119.2(3) yes
C65 . C64 . C69 . 120.3(3) yes
C64 . C65 . C66 . 119.3(3) yes
C64 . C65 . C70 . 121.1(3) yes
C66 . C65 . C70 . 119.6(4) yes
C65 . C66 . C67 . 122.0(4) yes
C65 . C66 . H661 . 119.012 no
C67 . C66 . H661 . 119.012 no
C66 . C67 . C68 . 117.9(4) yes
C66 . C67 . C71 . 120.9(4) yes
C68 . C67 . C71 . 121.2(4) yes
C67 . C68 . C69 . 122.8(4) yes
C67 . C68 . H681 . 118.621 no
C69 . C68 . H681 . 118.621 no
C64 . C69 . C68 . 117.7(4) yes
C64 . C69 . C72 . 121.4(4) yes
C68 . C69 . C72 . 120.8(4) yes
C65 . C70 . H701 . 109.466 no
C65 . C70 . H702 . 109.467 no
H701 . C70 . H702 . 109.475 no
C65 . C70 . H703 . 109.467 no
H701 . C70 . H703 . 109.476 no
H702 . C70 . H703 . 109.476 no
C67 . C71 . H711 . 109.467 no
C67 . C71 . H712 . 109.466 no
H711 . C71 . H712 . 109.475 no
C67 . C71 . H713 . 109.467 no
H711 . C71 . H713 . 109.476 no
H712 . C71 . H713 . 109.476 no
C69 . C72 . H721 . 109.467 no
C69 . C72 . H722 . 109.467 no
H721 . C72 . H722 . 109.476 no
C69 . C72 . H723 . 109.467 no
H721 . C72 . H723 . 109.476 no
H722 . C72 . H723 . 109.476 no
Ru2 . P104 . C73 . 117.10(11) yes
Ru2 . P104 . C79 . 116.95(11) yes
C73 . P104 . C79 . 101.69(16) yes
Ru2 . P104 . C85 . 112.15(12) yes
C73 . P104 . C85 . 103.09(16) yes
C79 . P104 . C85 . 104.06(16) yes
P104 . C73 . C74 . 118.3(3) yes
P104 . C73 . C78 . 122.3(3) yes
C74 . C73 . C78 . 119.4(3) yes
C73 . C74 . C75 . 120.0(4) yes
C73 . C74 . H741 . 120.020 no
C75 . C74 . H741 . 120.020 no
C74 . C75 . C76 . 120.3(4) yes
C74 . C75 . H751 . 119.857 no
C76 . C75 . H751 . 119.858 no
C75 . C76 . C77 . 120.2(4) yes
C75 . C76 . H761 . 119.920 no
C77 . C76 . H761 . 119.920 no
C76 . C77 . C78 . 120.3(4) yes
C76 . C77 . H771 . 119.865 no
C78 . C77 . H771 . 119.865 no
C73 . C78 . C77 . 119.9(4) yes
C73 . C78 . H781 . 120.066 no
C77 . C78 . H781 . 120.066 no
P104 . C79 . C80 . 118.1(3) yes
P104 . C79 . C84 . 122.6(3) yes
C80 . C79 . C84 . 119.3(3) yes
C79 . C80 . C81 . 120.3(4) yes
C79 . C80 . H801 . 119.873 no
C81 . C80 . H801 . 119.873 no
C80 . C81 . C82 . 119.7(4) yes
C80 . C81 . H811 . 120.156 no
C82 . C81 . H811 . 120.156 no
C81 . C82 . C83 . 120.5(4) yes
C81 . C82 . H821 . 119.754 no
C83 . C82 . H821 . 119.754 no
C82 . C83 . C84 . 120.2(4) yes
C82 . C83 . H831 . 119.920 no
C84 . C83 . H831 . 119.919 no
C79 . C84 . C83 . 120.1(4) yes
C79 . C84 . H841 . 119.949 no
C83 . C84 . H841 . 119.950 no
P104 . C85 . C86 . 118.1(3) yes
P104 . C85 . C90 . 122.9(3) yes
C86 . C85 . C90 . 118.9(3) yes
C85 . C86 . C87 . 120.4(4) yes
C85 . C86 . H861 . 119.824 no
C87 . C86 . H861 . 119.824 no
C86 . C87 . C88 . 120.4(4) yes
C86 . C87 . H871 . 119.810 no
C88 . C87 . H871 . 119.810 no
C87 . C88 . C89 . 119.6(4) yes
C87 . C88 . H881 . 120.214 no
C89 . C88 . H881 . 120.214 no
C88 . C89 . C90 . 120.9(4) yes
C88 . C89 . H891 . 119.531 no
C90 . C89 . H891 . 119.531 no
C85 . C90 . C89 . 119.9(3) yes
C85 . C90 . H901 . 120.071 no
C89 . C90 . H901 . 120.071 no

loop_
_geom_bond_atom_site_label_1
_geom_bond_site_symmetry_1
_geom_bond_atom_site_label_2
_geom_bond_site_symmetry_2
_geom_bond_distance
_geom_bond_publ_flag
Ru1 . S1 . 2.2204(10) yes
Ru1 . C7 . 2.343(6) yes
Ru1 . S2 . 2.2291(10) yes
Ru1 . S3 . 2.2429(11) yes
Ru1 . P1 . 2.3497(8) yes
S1 . C1 . 1.777(4) yes
C1 . C2 . 1.411(6) yes
C1 . C6 . 1.369(6) yes
C2 . C3 . 1.393(6) yes
C2 . C8 . 1.502(7) yes
C3 . C4 . 1.393(7) yes
C3 . H31 . 1.000 no
C4 . C5 . 1.380(6) yes
C4 . C9 . 1.520(6) yes
C5 . C6 . 1.402(6) yes
C5 . H51 . 1.000 no
C6 . C7 . 1.500(6) yes
C7 . H1 . 1.01(6) no
C7 . H2 . 0.78(5) no
C8 . H81 . 1.000 no
C8 . H82 . 1.000 no
C8 . H83 . 1.000 no
C9 . H91 . 1.000 no
C9 . H92 . 1.000 no
C9 . H93 . 1.000 no
S2 . C10 . 1.778(4) yes
C10 . C11 . 1.409(6) yes
C10 . C15 . 1.405(6) yes
C11 . C12 . 1.402(6) yes
C11 . C16 . 1.506(7) yes
C12 . C13 . 1.382(8) yes
C12 . H121 . 1.000 no
C13 . C14 . 1.380(8) yes
C13 . C17 . 1.537(7) yes
C14 . C15 . 1.391(6) yes
C14 . H141 . 1.000 no
C15 . C18 . 1.499(7) yes
C16 . H161 . 1.000 no
C16 . H162 . 1.000 no
C16 . H163 . 1.000 no
C17 . H171 . 1.000 no
C17 . H172 . 1.000 no
C17 . H173 . 1.000 no
C18 . H181 . 1.000 no
C18 . H182 . 1.000 no
C18 . H183 . 1.000 no
S3 . C19 . 1.777(3) yes
C19 . C20 . 1.409(5) yes
C19 . C24 . 1.395(5) yes
C20 . C21 . 1.381(5) yes
C20 . C25 . 1.510(6) yes
C21 . C22 . 1.383(6) yes
C21 . H211 . 1.000 no
C22 . C23 . 1.385(6) yes
C22 . C26 . 1.514(6) yes
C23 . C24 . 1.390(5) yes
C23 . H231 . 1.000 no
C24 . C27 . 1.507(6) yes
C25 . H251 . 1.000 no
C25 . H252 . 1.000 no
C25 . H253 . 1.000 no
C26 . H261 . 1.000 no
C26 . H262 . 1.000 no
C26 . H263 . 1.000 no
C27 . H271 . 1.000 no
C27 . H272 . 1.000 no
C27 . H273 . 1.000 no
P1 . C28 . 1.830(3) yes
P1 . C34 . 1.826(4) yes
P1 . C40 . 1.826(3) yes
C28 . C29 . 1.393(5) yes
C28 . C33 . 1.391(5) yes
C29 . C30 . 1.382(5) yes
C29 . H291 . 1.000 no
C30 . C31 . 1.388(6) yes
C30 . H301 . 1.000 no
C31 . C32 . 1.381(6) yes
C31 . H311 . 1.000 no
C32 . C33 . 1.390(5) yes
C32 . H321 . 1.000 no
C33 . H331 . 1.000 no
C34 . C35 . 1.383(5) yes
C34 . C39 . 1.375(5) yes
C35 . C36 . 1.397(6) yes
C35 . H351 . 1.000 no
C36 . C37 . 1.371(7) yes
C36 . H361 . 1.000 no
C37 . C38 . 1.373(8) yes
C37 . H371 . 1.000 no
C38 . C39 . 1.398(7) yes
C38 . H381 . 1.000 no
C39 . H391 . 1.000 no
C40 . C41 . 1.386(5) yes
C40 . C45 . 1.401(5) yes
C41 . C42 . 1.393(5) yes
C41 . H411 . 1.000 no
C42 . C43 . 1.390(6) yes
C42 . H421 . 1.000 no
C43 . C44 . 1.364(6) yes
C43 . H431 . 1.000 no
C44 . C45 . 1.386(5) yes
C44 . H441 . 1.000 no
C45 . H451 . 1.000 no
Ru2 . S4 . 2.2010(9) yes
Ru2 . C52 . 2.238(4) yes
Ru2 . S5 . 2.2269(9) yes
Ru2 . S6 . 2.2282(10) yes
Ru2 . P104 . 2.3872(9) yes
S4 . C46 . 1.780(4) yes
C46 . C47 . 1.408(5) yes
C46 . C51 . 1.385(6) yes
C47 . C48 . 1.396(6) yes
C47 . C53 . 1.505(7) yes
C48 . C49 . 1.390(7) yes
C48 . H481 . 1.000 no
C49 . C50 . 1.389(6) yes
C49 . C54 . 1.517(6) yes
C50 . C51 . 1.401(5) yes
C50 . H501 . 1.000 no
C51 . C52 . 1.491(5) yes
C52 . H3 . 0.97(5) no
C52 . H4 . 1.01(5) no
C53 . H531 . 1.000 no
C53 . H532 . 1.000 no
C53 . H533 . 1.000 no
C54 . H541 . 1.000 no
C54 . H542 . 1.000 no
C54 . H543 . 1.000 no
S5 . C55 . 1.784(4) yes
C55 . C56 . 1.409(7) yes
C55 . C60 . 1.403(7) yes
C56 . C57 . 1.398(6) yes
C56 . C61 . 1.510(8) yes
C57 . C58 . 1.387(9) yes
C57 . H571 . 1.000 no
C58 . C59 . 1.375(9) yes
C58 . C62 . 1.534(7) yes
C59 . C60 . 1.397(7) yes
C59 . H591 . 1.000 no
C60 . C63 . 1.501(8) yes
C61 . H611 . 1.000 no
C61 . H612 . 1.000 no
C61 . H613 . 1.000 no
C62 . H621 . 1.000 no
C62 . H622 . 1.000 no
C62 . H623 . 1.000 no
C63 . H631 . 1.000 no
C63 . H632 . 1.000 no
C63 . H633 . 1.000 no
S6 . C64 . 1.772(4) yes
C64 . C65 . 1.414(6) yes
C64 . C69 . 1.405(5) yes
C65 . C66 . 1.383(5) yes
C65 . C70 . 1.509(6) yes
C66 . C67 . 1.388(6) yes
C66 . H661 . 1.000 no
C67 . C68 . 1.392(6) yes
C67 . C71 . 1.501(6) yes
C68 . C69 . 1.403(6) yes
C68 . H681 . 1.000 no
C69 . C72 . 1.504(6) yes
C70 . H701 . 1.000 no
C70 . H702 . 1.000 no
C70 . H703 . 1.000 no
C71 . H711 . 1.000 no
C71 . H712 . 1.000 no
C71 . H713 . 1.000 no
C72 . H721 . 1.000 no
C72 . H722 . 1.000 no
C72 . H723 . 1.000 no
P104 . C73 . 1.832(3) yes
P104 . C79 . 1.834(3) yes
P104 . C85 . 1.832(4) yes
C73 . C74 . 1.392(5) yes
C73 . C78 . 1.388(5) yes
C74 . C75 . 1.394(5) yes
C74 . H741 . 1.000 no
C75 . C76 . 1.373(6) yes
C75 . H751 . 1.000 no
C76 . C77 . 1.377(7) yes
C76 . H761 . 1.000 no
C77 . C78 . 1.397(6) yes
C77 . H771 . 1.000 no
C78 . H781 . 1.000 no
C79 . C80 . 1.404(5) yes
C79 . C84 . 1.387(5) yes
C80 . C81 . 1.386(6) yes
C80 . H801 . 1.000 no
C81 . C82 . 1.393(7) yes
C81 . H811 . 1.000 no
C82 . C83 . 1.372(7) yes
C82 . H821 . 1.000 no
C83 . C84 . 1.398(6) yes
C83 . H831 . 1.000 no
C84 . H841 . 1.000 no
C85 . C86 . 1.400(5) yes
C85 . C90 . 1.394(5) yes
C86 . C87 . 1.393(5) yes
C86 . H861 . 1.000 no
C87 . C88 . 1.381(6) yes
C87 . H871 . 1.000 no
C88 . C89 . 1.378(6) yes
C88 . H881 . 1.000 no
C89 . C90 . 1.396(5) yes
C89 . H891 . 1.000 no
C90 . H901 . 1.000 no

loop_
_oxford_twin_element_scale_factors
0.7665(15)0.2335(15)
